data_7019732
loop_
_publ_author_name
'Jamadar, Abeda'
'Duhme-Klair, Anne-K'
'Vemuri, Kiranmayi'
'Sritharan, Manjula'
'Dandawate, Prasad'
'Padhye, Subhash'

_publ_section_title
;
 Synthesis, characterisation and antitubercular activities of a series of
 pyruvate-containing aroylhydrazones and their Cu-complexes.
;
_journal_issue 30
_journal_name_full 'Dalton transactions (Cambridge, England : 2003)'
_journal_page_first 9192
_journal_page_last 9201
_journal_paper_doi 10.1039/c2dt30322a
_journal_volume 41
_journal_year 2012
_chemical_formula_moiety 'C12 H15 Cu N3 O7'
_chemical_formula_sum 'C12 H15 Cu N3 O7'
_chemical_formula_weight 376.81
_chemical_name_systematic
;
?
;
_space_group_IT_number 14
_symmetry_cell_setting monoclinic
_symmetry_space_group_name_Hall '-P 2yn'
_symmetry_space_group_name_H-M 'P 1 21/n 1'
_atom_sites_solution_hydrogens geom
_atom_sites_solution_primary direct
_atom_sites_solution_secondary difmap
_audit_creation_method SHELXL-97
_cell_angle_alpha 90.00
_cell_angle_beta 93.9220(10)
_cell_angle_gamma 90.00
_cell_formula_units_Z 4
_cell_length_a 7.8471(4)
_cell_length_b 17.0584(8)
_cell_length_c 11.0122(5)
_cell_measurement_reflns_used 8498
_cell_measurement_temperature 110(2)
_cell_measurement_theta_max 28.29
_cell_measurement_theta_min 2.20
_cell_volume 1470.63(12)
_computing_cell_refinement 'Bruker SMART'
_computing_data_collection 'Bruker SMART'
_computing_data_reduction 'Bruker SAINT'
_computing_molecular_graphics 'Bruker SHELXTL'
_computing_publication_material 'Bruker SHELXTL'
_computing_structure_refinement 'SHELXL-97 (Sheldrick, 1997)'
_computing_structure_solution 'SHELXS-97 (Sheldrick, 1997)'
_diffrn_ambient_temperature 110(2)
_diffrn_measured_fraction_theta_full 0.999
_diffrn_measured_fraction_theta_max 0.999
_diffrn_measurement_device_type 'CCD area detector'
_diffrn_measurement_method 'phi and omega scans'
_diffrn_radiation_monochromator graphite
_diffrn_radiation_source 'fine-focus sealed tube'
_diffrn_radiation_type MoK\a
_diffrn_radiation_wavelength 0.71073
_diffrn_reflns_av_R_equivalents 0.0178
_diffrn_reflns_av_sigmaI/netI 0.0148
_diffrn_reflns_limit_h_max 10
_diffrn_reflns_limit_h_min -10
_diffrn_reflns_limit_k_max 22
_diffrn_reflns_limit_k_min -22
_diffrn_reflns_limit_l_max 14
_diffrn_reflns_limit_l_min -14
_diffrn_reflns_number 15054
_diffrn_reflns_theta_full 28.30
_diffrn_reflns_theta_max 28.30
_diffrn_reflns_theta_min 2.20
_exptl_absorpt_coefficient_mu 1.527
_exptl_absorpt_correction_T_max 0.941
_exptl_absorpt_correction_T_min 0.823
_exptl_absorpt_correction_type multi-scan
_exptl_absorpt_process_details 'SADABS v2.10; (Sheldrick)'
_exptl_crystal_colour green
_exptl_crystal_density_diffrn 1.702
_exptl_crystal_density_method 'not measured'
_exptl_crystal_description block
_exptl_crystal_F_000 772
_exptl_crystal_size_max 0.16
_exptl_crystal_size_mid 0.09
_exptl_crystal_size_min 0.04
_refine_diff_density_max 0.454
_refine_diff_density_min -0.338
_refine_diff_density_rms 0.065
_refine_ls_extinction_method none
_refine_ls_goodness_of_fit_ref 1.072
_refine_ls_hydrogen_treatment mixed
_refine_ls_matrix_type full
_refine_ls_number_parameters 219
_refine_ls_number_reflns 3660
_refine_ls_number_restraints 0
_refine_ls_restrained_S_all 1.072
_refine_ls_R_factor_all 0.0276
_refine_ls_R_factor_gt 0.0255
_refine_ls_shift/su_max 0.002
_refine_ls_shift/su_mean 0.000
_refine_ls_structure_factor_coef Fsqd
_refine_ls_weighting_details 'calc w=1/[\s^2^(Fo^2^)+(0.0410P)^2^+0.6751P] where P=(Fo^2^+2Fc^2^)/3'
_refine_ls_weighting_scheme calc
_refine_ls_wR_factor_gt 0.0695
_refine_ls_wR_factor_ref 0.0709
_reflns_number_gt 3371
_reflns_number_total 3660
_reflns_threshold_expression >2sigma(I)
_cod_data_source_file c2dt30322a.txt
_cod_data_source_block akd0921m
_cod_depositor_comments
;
The following automatic conversions were performed:

'_symmetry_cell_setting' value 'Monoclinic' changed to 'monoclinic'
according to /home/saulius/struct/CIF-dictionaries/cif_core.dic
dictionary named 'cif_core.dic' version 2.4.1 from 2010-06-29.

Automatic conversion script
Id: cif_fix_values 1891 2012-01-12 08:04:46Z andrius 
;
_cod_original_sg_symbol_H-M P2(1)/n
_cod_database_code 7019732

loop_
_symmetry_equiv_pos_as_xyz
'x, y, z'
'-x+1/2, y+1/2, -z+1/2'
'-x, -y, -z'
'x-1/2, -y-1/2, z-1/2'

loop_
_atom_site_label
_atom_site_type_symbol
_atom_site_fract_x
_atom_site_fract_y
_atom_site_fract_z
_atom_site_U_iso_or_equiv
_atom_site_adp_type
_atom_site_occupancy
_atom_site_symmetry_multiplicity
_atom_site_calc_flag
_atom_site_refinement_flags
C1 C 0.35284(17) 0.01322(8) 0.89079(12) 0.0163(3) Uani 1 1 d .
C2 C 0.43624(17) 0.08800(8) 0.85108(12) 0.0164(3) Uani 1 1 d .
C3 C 0.29034(17) 0.27155(8) 0.90897(12) 0.0168(3) Uani 1 1 d .
C4 C 0.31818(18) 0.35746(8) 0.89598(13) 0.0167(3) Uani 1 1 d .
C5 C 0.20893(19) 0.40998(8) 0.95014(13) 0.0199(3) Uani 1 1 d .
H5 H 0.1184 0.3906 0.9947 0.024 Uiso 1 1 calc R
C6 C 0.2327(2) 0.49004(9) 0.93877(14) 0.0219(3) Uani 1 1 d .
H6 H 0.1604 0.5261 0.9762 0.026 Uiso 1 1 calc R
C7 C 0.36446(19) 0.51645(8) 0.87151(13) 0.0197(3) Uani 1 1 d .
C8 C 0.47479(19) 0.46600(8) 0.81703(13) 0.0201(3) Uani 1 1 d .
H8 H 0.5641 0.4857 0.7716 0.024 Uiso 1 1 calc R
C9 C 0.45138(18) 0.38596(8) 0.83065(13) 0.0192(3) Uani 1 1 d .
H9 H 0.5266 0.3503 0.7952 0.023 Uiso 1 1 calc R
C10 C 0.59249(19) 0.08738(9) 0.78155(14) 0.0224(3) Uani 1 1 d .
H10A H 0.6017 0.1373 0.7384 0.034 Uiso 1 1 calc R
H10B H 0.5852 0.0443 0.7226 0.034 Uiso 1 1 calc R
H10C H 0.6934 0.0801 0.8379 0.034 Uiso 1 1 calc R
C11 C 0.3532(2) 0.19557(10) 1.22131(17) 0.0309(4) Uani 1 1 d .
H11A H 0.4427 0.2167 1.1727 0.046 Uiso 1 1 calc R
H11B H 0.4020 0.1833 1.3034 0.046 Uiso 1 1 calc R
H11C H 0.2623 0.2346 1.2263 0.046 Uiso 1 1 calc R
C12 C -0.17991(19) 0.18828(8) 1.04551(15) 0.0217(3) Uani 1 1 d .
H12A H -0.1137 0.2245 1.0993 0.032 Uiso 1 1 calc R
H12B H -0.2800 0.1701 1.0860 0.032 Uiso 1 1 calc R
H12C H -0.2173 0.2153 0.9698 0.032 Uiso 1 1 calc R
Cu1 Cu 0.15665(2) 0.133837(9) 0.972900(15) 0.01611(7) Uani 1 1 d .
N1 N 0.35625(15) 0.14902(7) 0.88525(11) 0.0161(2) Uani 1 1 d .
N2 N 0.40519(15) 0.22452(7) 0.86227(11) 0.0174(2) Uani 1 1 d .
N3 N 0.38795(18) 0.60154(7) 0.85687(12) 0.0243(3) Uani 1 1 d .
O1 O 0.21185(13) 0.02092(6) 0.94460(9) 0.0180(2) Uani 1 1 d .
O2 O 0.41965(13) -0.05053(6) 0.87142(10) 0.0210(2) Uani 1 1 d .
O3 O 0.15919(12) 0.24909(6) 0.96372(9) 0.0197(2) Uani 1 1 d .
O4 O 0.28421(14) 0.12576(6) 1.16507(10) 0.0200(2) Uani 1 1 d .
H4 H 0.354(3) 0.1000(13) 1.1588(18) 0.024(5) Uiso 1 1 d .
O5 O -0.07505(14) 0.12206(6) 1.01819(11) 0.0221(2) Uani 1 1 d .
H5A H -0.110(3) 0.0833(15) 1.031(2) 0.038(6) Uiso 1 1 d .
O6 O 0.29554(19) 0.64567(7) 0.91038(13) 0.0356(3) Uani 1 1 d .
O7 O 0.49767(17) 0.62383(7) 0.78999(13) 0.0336(3) Uani 1 1 d .

loop_
_atom_site_aniso_label
_atom_site_aniso_U_11
_atom_site_aniso_U_22
_atom_site_aniso_U_33
_atom_site_aniso_U_23
_atom_site_aniso_U_13
_atom_site_aniso_U_12
C1 0.0152(6) 0.0152(6) 0.0185(6) -0.0008(5) -0.0001(5) -0.0001(5)
C2 0.0149(6) 0.0157(6) 0.0186(6) 0.0002(5) 0.0012(5) 0.0001(5)
C3 0.0166(6) 0.0143(6) 0.0195(6) 0.0018(5) 0.0020(5) 0.0005(5)
C4 0.0172(6) 0.0142(6) 0.0186(6) 0.0010(5) 0.0012(5) 0.0010(5)
C5 0.0202(7) 0.0179(7) 0.0221(6) 0.0008(5) 0.0046(5) 0.0014(5)
C6 0.0248(7) 0.0166(7) 0.0244(7) -0.0018(5) 0.0019(6) 0.0041(5)
C7 0.0237(7) 0.0126(6) 0.0220(7) 0.0010(5) -0.0042(5) -0.0008(5)
C8 0.0204(7) 0.0172(6) 0.0227(7) 0.0011(5) 0.0022(5) -0.0027(5)
C9 0.0188(6) 0.0162(6) 0.0228(7) 0.0000(5) 0.0035(5) 0.0008(5)
C10 0.0192(7) 0.0196(7) 0.0295(7) -0.0028(6) 0.0094(6) -0.0004(5)
C11 0.0254(8) 0.0246(8) 0.0421(9) -0.0127(7) -0.0022(7) 0.0010(6)
C12 0.0187(7) 0.0143(7) 0.0327(8) -0.0002(5) 0.0066(6) 0.0026(5)
Cu1 0.01443(10) 0.01167(10) 0.02286(11) 0.00058(6) 0.00576(7) 0.00048(5)
N1 0.0159(5) 0.0132(5) 0.0193(5) 0.0010(4) 0.0023(4) -0.0006(4)
N2 0.0180(6) 0.0125(5) 0.0221(6) 0.0015(4) 0.0043(4) -0.0004(4)
N3 0.0281(7) 0.0146(6) 0.0289(7) 0.0001(5) -0.0069(5) -0.0008(5)
O1 0.0165(5) 0.0136(4) 0.0245(5) -0.0005(4) 0.0051(4) 0.0001(4)
O2 0.0193(5) 0.0143(5) 0.0297(5) -0.0021(4) 0.0033(4) 0.0024(4)
O3 0.0183(5) 0.0132(5) 0.0286(5) 0.0023(4) 0.0078(4) 0.0009(4)
O4 0.0176(5) 0.0175(5) 0.0252(5) -0.0037(4) 0.0035(4) 0.0022(4)
O5 0.0165(5) 0.0127(5) 0.0382(6) -0.0001(4) 0.0103(4) 0.0002(4)
O6 0.0467(8) 0.0166(5) 0.0434(7) -0.0034(5) 0.0033(6) 0.0066(5)
O7 0.0321(7) 0.0188(5) 0.0498(8) 0.0048(5) 0.0027(6) -0.0072(5)

loop_
_atom_type_symbol
_atom_type_description
_atom_type_scat_dispersion_real
_atom_type_scat_dispersion_imag
_atom_type_scat_source
C C 0.0033 0.0016 'International Tables Vol C Tables 4.2.6.8 and 6.1.1.4'
H H 0.0000 0.0000 'International Tables Vol C Tables 4.2.6.8 and 6.1.1.4'
N N 0.0061 0.0033 'International Tables Vol C Tables 4.2.6.8 and 6.1.1.4'
O O 0.0106 0.0060 'International Tables Vol C Tables 4.2.6.8 and 6.1.1.4'
Cu Cu 0.3201 1.2651 'International Tables Vol C Tables 4.2.6.8 and 6.1.1.4'

loop_
_geom_angle_atom_site_label_1
_geom_angle_atom_site_label_2
_geom_angle_atom_site_label_3
_geom_angle
O2 C1 O1 123.70(13)
O2 C1 C2 119.79(12)
O1 C1 C2 116.51(12)
N1 C2 C10 126.30(13)
N1 C2 C1 111.65(12)
C10 C2 C1 122.05(12)
O3 C3 N2 125.75(13)
O3 C3 C4 117.72(12)
N2 C3 C4 116.53(12)
C9 C4 C5 119.88(13)
C9 C4 C3 120.78(12)
C5 C4 C3 119.34(13)
C6 C5 C4 120.10(13)
C6 C5 H5 119.9
C4 C5 H5 119.9
C5 C6 C7 118.59(13)
C5 C6 H6 120.7
C7 C6 H6 120.7
C8 C7 C6 122.66(13)
C8 C7 N3 118.54(14)
C6 C7 N3 118.80(13)
C7 C8 C9 118.24(13)
C7 C8 H8 120.9
C9 C8 H8 120.9
C8 C9 C4 120.51(13)
C8 C9 H9 119.7
C4 C9 H9 119.7
C2 C10 H10A 109.5
C2 C10 H10B 109.5
H10A C10 H10B 109.5
C2 C10 H10C 109.5
H10A C10 H10C 109.5
H10B C10 H10C 109.5
O4 C11 H11A 109.5
O4 C11 H11B 109.5
H11A C11 H11B 109.5
O4 C11 H11C 109.5
H11A C11 H11C 109.5
H11B C11 H11C 109.5
O5 C12 H12A 109.5
O5 C12 H12B 109.5
H12A C12 H12B 109.5
O5 C12 H12C 109.5
H12A C12 H12C 109.5
H12B C12 H12C 109.5
N1 Cu1 O5 164.51(5)
N1 Cu1 O3 80.06(5)
O5 Cu1 O3 97.49(4)
N1 Cu1 O1 81.87(5)
O5 Cu1 O1 99.08(4)
O3 Cu1 O1 161.64(4)
N1 Cu1 O4 98.84(5)
O5 Cu1 O4 96.62(5)
O3 Cu1 O4 95.89(4)
O1 Cu1 O4 90.02(4)
C2 N1 N2 123.90(12)
C2 N1 Cu1 118.12(10)
N2 N1 Cu1 117.98(9)
C3 N2 N1 106.74(11)
O6 N3 O7 124.04(14)
O6 N3 C7 118.07(14)
O7 N3 C7 117.89(13)
C1 O1 Cu1 111.64(8)
C3 O3 Cu1 109.43(9)
C11 O4 Cu1 118.68(10)
C11 O4 H4 106.6(17)
Cu1 O4 H4 103.8(16)
C12 O5 Cu1 122.28(9)
C12 O5 H5A 115.8(19)
Cu1 O5 H5A 121.3(19)

loop_
_geom_bond_atom_site_label_1
_geom_bond_atom_site_label_2
_geom_bond_distance
C1 O2 1.2322(17)
C1 O1 1.2970(17)
C1 C2 1.5119(19)
C2 N1 1.2852(18)
C2 C10 1.4893(19)
C3 O3 1.2862(17)
C3 N2 1.3355(18)
C3 C4 1.4902(19)
C4 C9 1.396(2)
C4 C5 1.4011(19)
C5 C6 1.385(2)
C5 H5 0.9500
C6 C7 1.387(2)
C6 H6 0.9500
C7 C8 1.386(2)
C7 N3 1.4734(18)
C8 C9 1.387(2)
C8 H8 0.9500
C9 H9 0.9500
C10 H10A 0.9800
C10 H10B 0.9800
C10 H10C 0.9800
C11 O4 1.4315(18)
C11 H11A 0.9800
C11 H11B 0.9800
C11 H11C 0.9800
C12 O5 1.4413(17)
C12 H12A 0.9800
C12 H12B 0.9800
C12 H12C 0.9800
Cu1 N1 1.9128(12)
Cu1 O5 1.9285(11)
Cu1 O3 1.9688(11)
Cu1 O1 2.0033(10)
Cu1 O4 2.2824(11)
N1 N2 1.3724(16)
N3 O6 1.2240(19)
N3 O7 1.2308(19)
O4 H4 0.71(2)
O5 H5A 0.73(3)

loop_
_geom_hbond_atom_site_label_D
_geom_hbond_atom_site_label_H
_geom_hbond_atom_site_label_A
_geom_hbond_distance_DH
_geom_hbond_distance_HA
_geom_hbond_distance_DA
_geom_hbond_angle_DHA
_geom_hbond_site_symmetry_A
O4 H4 O2 0.71(2) 2.02(2) 2.7085(15) 166(2) 3_657
O5 H5A O1 0.73(3) 1.97(3) 2.7072(15) 176(2) 3_557

loop_
_geom_torsion_atom_site_label_1
_geom_torsion_atom_site_label_2
_geom_torsion_atom_site_label_3
_geom_torsion_atom_site_label_4
_geom_torsion
O2 C1 C2 N1 -175.75(12)
O1 C1 C2 N1 4.17(18)
O2 C1 C2 C10 4.0(2)
O1 C1 C2 C10 -176.12(13)
O3 C3 C4 C9 -175.75(13)
N2 C3 C4 C9 4.3(2)
O3 C3 C4 C5 4.2(2)
N2 C3 C4 C5 -175.72(13)
C9 C4 C5 C6 0.1(2)
C3 C4 C5 C6 -179.87(13)
C4 C5 C6 C7 1.0(2)
C5 C6 C7 C8 -1.1(2)
C5 C6 C7 N3 178.66(13)
C6 C7 C8 C9 0.1(2)
N3 C7 C8 C9 -179.66(13)
C7 C8 C9 C4 1.0(2)
C5 C4 C9 C8 -1.1(2)
C3 C4 C9 C8 178.84(13)
C10 C2 N1 N2 -0.3(2)
C1 C2 N1 N2 179.43(12)
C10 C2 N1 Cu1 179.53(11)
C1 C2 N1 Cu1 -0.78(15)
O5 Cu1 N1 C2 -96.14(19)
O3 Cu1 N1 C2 -178.28(11)
O1 Cu1 N1 C2 -1.51(10)
O4 Cu1 N1 C2 87.24(11)
O5 Cu1 N1 N2 83.7(2)
O3 Cu1 N1 N2 1.53(9)
O1 Cu1 N1 N2 178.30(10)
O4 Cu1 N1 N2 -92.95(10)
O3 C3 N2 N1 -0.52(19)
C4 C3 N2 N1 179.43(11)
C2 N1 N2 C3 178.74(13)
Cu1 N1 N2 C3 -1.05(14)
C8 C7 N3 O6 -176.35(14)
C6 C7 N3 O6 3.9(2)
C8 C7 N3 O7 4.8(2)
C6 C7 N3 O7 -175.02(14)
O2 C1 O1 Cu1 174.67(11)
C2 C1 O1 Cu1 -5.24(15)
N1 Cu1 O1 C1 3.77(9)
O5 Cu1 O1 C1 168.12(9)
O3 Cu1 O1 C1 13.91(19)
O4 Cu1 O1 C1 -95.16(9)
N2 C3 O3 Cu1 1.71(17)
C4 C3 O3 Cu1 -178.24(10)
N1 Cu1 O3 C3 -1.60(9)
O5 Cu1 O3 C3 -166.12(9)
O1 Cu1 O3 C3 -11.80(19)
O4 Cu1 O3 C3 96.38(9)
N1 Cu1 O4 C11 72.08(11)
O5 Cu1 O4 C11 -107.01(11)
O3 Cu1 O4 C11 -8.74(11)
O1 Cu1 O4 C11 153.85(11)
N1 Cu1 O5 C12 -85.8(2)
O3 Cu1 O5 C12 -6.00(12)
O1 Cu1 O5 C12 -178.05(11)
O4 Cu1 O5 C12 90.86(12)
